data_7207608
loop_
_publ_author_name
'Caira, Mino R.'
'Bourne, Susan A.'
'Samsodien, Halima'
'Engel, Emile'
'Liebenberg, Wilna'
'Stieger, Nicole'
'Aucamp, Marique'

_publ_section_title
;
 Co-crystals of the antiretroviral nevirapine: crystal structures, thermal
 analysis and dissolution behaviour
;
_journal_issue 7
_journal_name_full CrystEngComm
_journal_page_first 2541
_journal_paper_doi 10.1039/c2ce06507j
_journal_volume 14
_journal_year 2012
_chemical_formula_moiety '2(C15 H14 N4 O), C7 H5 N O3 S'
_chemical_formula_sum 'C37 H33 N9 O5 S'
_chemical_formula_weight 715.78
_chemical_melting_point 496.15
_chemical_name_common 'nevirapine-saccharin 2:1 cocrystal'
_chemical_name_systematic
;
11-cyclopropyl-5,11-dihydro-4-methyl-6H-dipyrido[3,2-b:2',3'-e]diazepin-6-one
1,2-benzoisothiazol-3(2H)-one 1,1-dioxide 1:1 co-crystal
;
_space_group_IT_number 2
_symmetry_cell_setting triclinic
_symmetry_space_group_name_Hall '-P 1'
_symmetry_space_group_name_H-M 'P -1'
_atom_sites_solution_hydrogens geom
_atom_sites_solution_primary direct
_atom_sites_solution_secondary difmap
_audit_creation_method SHELXL-97
_cell_angle_alpha 64.090(3)
_cell_angle_beta 79.292(2)
_cell_angle_gamma 82.686(2)
_cell_formula_units_Z 2
_cell_length_a 9.5649(5)
_cell_length_b 13.8069(7)
_cell_length_c 13.8726(7)
_cell_measurement_reflns_used 6584
_cell_measurement_temperature 173(2)
_cell_measurement_theta_max 26.36
_cell_measurement_theta_min 2.99
_cell_volume 1616.98(15)
_computing_cell_refinement 'DENZO-SMN (Otwinowski & Minor, 1997)'
_computing_data_collection 'COLLECT 2000'
_computing_data_reduction 'DENZO-SMN (Otwinowski & Minor, 1997)'
_computing_molecular_graphics 'ORTEP-3 (Farrugia, 1997)'
_computing_publication_material 'PLATON (Spek, 1990)'
_computing_structure_refinement 'SHELXL-97 (Sheldrick, 1997)'
_computing_structure_solution 'SHELXS-97 (Sheldrick, 1990)'
_diffrn_ambient_temperature 173(2)
_diffrn_detector_area_resol_mean n/a
_diffrn_measured_fraction_theta_full 0.997
_diffrn_measured_fraction_theta_max 0.997
_diffrn_measurement_device_type 'Nonius Kappa CCD diffractometer'
_diffrn_measurement_method 'phi- and omega-scans of 1.00 deg.'
_diffrn_radiation_monochromator graphite
_diffrn_radiation_source 'fine-focus sealed tube'
_diffrn_radiation_type MoK\a
_diffrn_radiation_wavelength 0.71073
_diffrn_reflns_av_R_equivalents 0.0325
_diffrn_reflns_av_sigmaI/netI 0.0480
_diffrn_reflns_limit_h_max 11
_diffrn_reflns_limit_h_min -11
_diffrn_reflns_limit_k_max 17
_diffrn_reflns_limit_k_min -17
_diffrn_reflns_limit_l_max 17
_diffrn_reflns_limit_l_min -17
_diffrn_reflns_number 12967
_diffrn_reflns_theta_full 26.36
_diffrn_reflns_theta_max 26.36
_diffrn_reflns_theta_min 2.99
_diffrn_standards_decay_% 0
_diffrn_standards_interval_count n/a
_diffrn_standards_interval_time n/a
_diffrn_standards_number n/a
_exptl_absorpt_coefficient_mu 0.163
_exptl_absorpt_correction_T_max 0.9871
_exptl_absorpt_correction_T_min 0.9776
_exptl_absorpt_correction_type multi-scan
_exptl_absorpt_process_details SADABS
_exptl_crystal_colour colourless
_exptl_crystal_density_diffrn 1.470
_exptl_crystal_density_method 'not measured'
_exptl_crystal_description plate
_exptl_crystal_F_000 748
_exptl_crystal_size_max 0.14
_exptl_crystal_size_mid 0.11
_exptl_crystal_size_min 0.08
_refine_diff_density_max 0.235
_refine_diff_density_min -0.389
_refine_diff_density_rms 0.051
_refine_ls_extinction_method none
_refine_ls_goodness_of_fit_ref 1.039
_refine_ls_hydrogen_treatment constr
_refine_ls_matrix_type full
_refine_ls_number_parameters 471
_refine_ls_number_reflns 6584
_refine_ls_number_restraints 0
_refine_ls_restrained_S_all 1.039
_refine_ls_R_factor_all 0.0855
_refine_ls_R_factor_gt 0.0459
_refine_ls_shift/su_max 0.001
_refine_ls_shift/su_mean 0.000
_refine_ls_structure_factor_coef Fsqd
_refine_ls_weighting_details 'calc w=1/[\s^2^(Fo^2^)+(0.0586P)^2^+0.4061P] where P=(Fo^2^+2Fc^2^)/3'
_refine_ls_weighting_scheme calc
_refine_ls_wR_factor_gt 0.1035
_refine_ls_wR_factor_ref 0.1206
_reflns_number_gt 4445
_reflns_number_total 6584
_reflns_threshold_expression >2sigma(I)
_cod_data_source_file c2ce06507j.txt
_cod_data_source_block c:\blurby
_cod_depositor_comments
;
The following automatic conversions were performed:

'_chemical_melting_point' value '223 C' was changed to '496.15' - it
was converted from degrees Celsius(C) to Kelvins(K).

Automatic conversion script
Id: cif_fix_values 1715 2011-07-08 13:25:40Z adriana 
;
_cod_original_cell_volume 1616.98(14)
_cod_database_code 7207608

loop_
_symmetry_equiv_pos_as_xyz
'x, y, z'
'-x, -y, -z'

loop_
_atom_site_label
_atom_site_type_symbol
_atom_site_fract_x
_atom_site_fract_y
_atom_site_fract_z
_atom_site_U_iso_or_equiv
_atom_site_adp_type
_atom_site_occupancy
_atom_site_symmetry_multiplicity
_atom_site_calc_flag
_atom_site_refinement_flags
N21 N 0.68021(18) 0.77617(13) 0.84743(13) 0.0320(4) Uani 1 1 d .
H21 H 0.7435 0.7886 0.7891 0.038 Uiso 1 1 calc R
S22 S 0.57626(5) 0.67215(4) 0.90033(4) 0.03008(15) Uani 1 1 d .
C23 C 0.4894(2) 0.70860(16) 1.00400(16) 0.0283(5) Uani 1 1 d .
C24 C 0.5466(2) 0.80001(16) 0.99489(16) 0.0299(5) Uani 1 1 d .
C25 C 0.6605(2) 0.84204(17) 0.90136(16) 0.0317(5) Uani 1 1 d .
O26 O 0.72760(17) 0.92052(12) 0.87531(12) 0.0424(4) Uani 1 1 d .
O27 O 0.65936(15) 0.57273(11) 0.94241(12) 0.0360(4) Uani 1 1 d .
O28 O 0.48277(16) 0.68183(12) 0.82741(11) 0.0383(4) Uani 1 1 d .
C29 C 0.3826(2) 0.65552(18) 1.08637(17) 0.0343(5) Uani 1 1 d .
H29 H 0.3440 0.5930 1.0916 0.041 Uiso 1 1 calc R
C30 C 0.3347(2) 0.6986(2) 1.16132(18) 0.0419(6) Uani 1 1 d .
H30 H 0.2620 0.6645 1.2197 0.050 Uiso 1 1 calc R
C31 C 0.3910(2) 0.7906(2) 1.15236(19) 0.0433(6) Uani 1 1 d .
H31 H 0.3557 0.8184 1.2044 0.052 Uiso 1 1 calc R
C32 C 0.4963(2) 0.84172(18) 1.07016(18) 0.0374(5) Uani 1 1 d .
H32 H 0.5342 0.9046 1.0646 0.045 Uiso 1 1 calc R
C1A C 0.3943(2) 0.84140(16) 0.59637(16) 0.0277(5) Uani 1 1 d .
N2A N 0.30022(17) 0.81120(13) 0.55519(13) 0.0282(4) Uani 1 1 d .
H2A H 0.3348 0.7709 0.5208 0.034 Uiso 1 1 calc R
C3A C 0.1509(2) 0.83704(15) 0.56095(15) 0.0245(4) Uani 1 1 d .
C4A C 0.0641(2) 0.81893(15) 0.65969(15) 0.0244(4) Uani 1 1 d .
N5A N 0.12543(17) 0.78841(13) 0.75492(13) 0.0263(4) Uani 1 1 d .
C6A C 0.2226(2) 0.85857(15) 0.75272(15) 0.0255(4) Uani 1 1 d .
C7A C 0.3419(2) 0.89201(15) 0.67243(15) 0.0265(4) Uani 1 1 d .
O8A O 0.52423(15) 0.82796(12) 0.57131(12) 0.0368(4) Uani 1 1 d .
C9A C 0.4288(2) 0.96380(16) 0.67521(17) 0.0331(5) Uani 1 1 d .
H9A H 0.5091 0.9893 0.6210 0.040 Uiso 1 1 calc R
C10A C 0.3982(2) 0.99794(17) 0.75686(19) 0.0382(5) Uani 1 1 d .
H10A H 0.4536 1.0496 0.7583 0.046 Uiso 1 1 calc R
C11A C 0.2846(2) 0.95462(17) 0.83619(19) 0.0373(5) Uani 1 1 d .
H11A H 0.2676 0.9738 0.8955 0.045 Uiso 1 1 calc R
N12A N 0.19688(18) 0.88746(14) 0.83524(14) 0.0328(4) Uani 1 1 d .
N13A N -0.07880(17) 0.82904(12) 0.66883(13) 0.0266(4) Uani 1 1 d .
C14A C -0.1370(2) 0.86311(15) 0.57787(16) 0.0285(5) Uani 1 1 d .
H14A H -0.2379 0.8695 0.5835 0.034 Uiso 1 1 calc R
C15A C -0.0582(2) 0.88943(15) 0.47669(17) 0.0293(5) Uani 1 1 d .
H15A H -0.1045 0.9169 0.4143 0.035 Uiso 1 1 calc R
C16A C 0.0890(2) 0.87556(15) 0.46664(16) 0.0271(5) Uani 1 1 d .
C17A C 0.1785(2) 0.90077(17) 0.35833(16) 0.0351(5) Uani 1 1 d .
H17A H 0.1187 0.9378 0.3010 0.053 Uiso 1 1 calc R
H17B H 0.2209 0.8336 0.3551 0.053 Uiso 1 1 calc R
H17C H 0.2543 0.9473 0.3481 0.053 Uiso 1 1 calc R
C18A C 0.0336(2) 0.73620(16) 0.85685(15) 0.0286(5) Uani 1 1 d .
H18A H -0.0422 0.7823 0.8794 0.034 Uiso 1 1 calc R
C19A C 0.0002(2) 0.62324(16) 0.88635(17) 0.0338(5) Uani 1 1 d .
H19A H 0.0401 0.5917 0.8345 0.041 Uiso 1 1 calc R
H19B H -0.0950 0.5992 0.9268 0.041 Uiso 1 1 calc R
C20A C 0.1023(2) 0.64530(17) 0.94381(17) 0.0355(5) Uani 1 1 d .
H20A H 0.0697 0.6348 1.0196 0.043 Uiso 1 1 calc R
H20B H 0.2048 0.6274 0.9273 0.043 Uiso 1 1 calc R
C1B C 0.5865(2) 0.67606(16) 0.41130(16) 0.0289(5) Uani 1 1 d .
N2B N 0.67507(17) 0.69888(13) 0.46195(13) 0.0295(4) Uani 1 1 d .
H2B H 0.6388 0.7390 0.4962 0.035 Uiso 1 1 calc R
C3B C 0.8216(2) 0.66520(15) 0.46629(16) 0.0260(4) Uani 1 1 d .
C4B C 0.9171(2) 0.67883(15) 0.37170(16) 0.0272(5) Uani 1 1 d .
N5B N 0.86546(17) 0.71282(13) 0.27150(13) 0.0292(4) Uani 1 1 d .
C6B C 0.7707(2) 0.64254(16) 0.27035(16) 0.0299(5) Uani 1 1 d .
C7B C 0.6441(2) 0.61662(16) 0.34406(16) 0.0306(5) Uani 1 1 d .
O8B O 0.45725(15) 0.70168(12) 0.42095(12) 0.0393(4) Uani 1 1 d .
C9B C 0.5612(2) 0.54124(18) 0.34373(18) 0.0372(5) Uani 1 1 d .
H9B H 0.4759 0.5205 0.3936 0.045 Uiso 1 1 calc R
C10B C 0.6033(2) 0.49643(18) 0.2704(2) 0.0415(6) Uani 1 1 d .
H10B H 0.5516 0.4413 0.2719 0.050 Uiso 1 1 calc R
C11B C 0.7219(2) 0.53422(19) 0.19566(19) 0.0408(6) Uani 1 1 d .
H11B H 0.7454 0.5087 0.1409 0.049 Uiso 1 1 calc R
N12B N 0.80707(19) 0.60471(15) 0.19450(14) 0.0371(4) Uani 1 1 d .
N13B N 1.05707(17) 0.65921(13) 0.37083(14) 0.0311(4) Uani 1 1 d .
C14B C 1.1065(2) 0.62363(16) 0.46545(18) 0.0328(5) Uani 1 1 d .
H14B H 1.2066 0.6124 0.4653 0.039 Uiso 1 1 calc R
C15B C 1.0203(2) 0.60248(16) 0.56289(17) 0.0320(5) Uani 1 1 d .
H15B H 1.0605 0.5738 0.6282 0.038 Uiso 1 1 calc R
C16B C 0.8734(2) 0.62344(15) 0.56496(16) 0.0290(5) Uani 1 1 d .
C17B C 0.7765(2) 0.60054(18) 0.66961(16) 0.0366(5) Uani 1 1 d .
H17D H 0.7168 0.6654 0.6640 0.055 Uiso 1 1 calc R
H17E H 0.8335 0.5793 0.7282 0.055 Uiso 1 1 calc R
H17F H 0.7157 0.5419 0.6851 0.055 Uiso 1 1 calc R
C18B C 0.9693(2) 0.75867(17) 0.17485(16) 0.0350(5) Uani 1 1 d .
H18B H 1.0473 0.7087 0.1612 0.042 Uiso 1 1 calc R
C19B C 1.0063(2) 0.87137(18) 0.14343(18) 0.0404(5) Uani 1 1 d .
H19C H 1.1057 0.8909 0.1110 0.048 Uiso 1 1 calc R
H19D H 0.9585 0.9076 0.1895 0.048 Uiso 1 1 calc R
C20B C 0.9167(3) 0.84810(18) 0.07836(18) 0.0422(6) Uani 1 1 d .
H20C H 0.8141 0.8702 0.0844 0.051 Uiso 1 1 calc R
H20D H 0.9612 0.8534 0.0059 0.051 Uiso 1 1 calc R

loop_
_atom_site_aniso_label
_atom_site_aniso_U_11
_atom_site_aniso_U_22
_atom_site_aniso_U_33
_atom_site_aniso_U_23
_atom_site_aniso_U_13
_atom_site_aniso_U_12
N21 0.0320(10) 0.0349(10) 0.0263(9) -0.0134(8) 0.0048(8) -0.0044(8)
S22 0.0284(3) 0.0338(3) 0.0273(3) -0.0138(2) -0.0016(2) 0.0007(2)
C23 0.0250(11) 0.0335(11) 0.0237(10) -0.0112(9) -0.0037(9) 0.0040(9)
C24 0.0281(11) 0.0328(11) 0.0271(11) -0.0113(9) -0.0063(9) 0.0032(9)
C25 0.0316(12) 0.0323(12) 0.0269(11) -0.0090(10) -0.0048(9) 0.0008(10)
O26 0.0469(10) 0.0360(9) 0.0413(9) -0.0139(7) -0.0004(7) -0.0098(7)
O27 0.0331(8) 0.0329(8) 0.0405(9) -0.0159(7) -0.0045(7) 0.0038(6)
O28 0.0402(9) 0.0468(9) 0.0331(8) -0.0207(7) -0.0103(7) 0.0011(7)
C29 0.0279(11) 0.0404(12) 0.0293(11) -0.0105(10) -0.0019(9) -0.0029(9)
C30 0.0314(12) 0.0556(15) 0.0297(12) -0.0139(11) 0.0019(10) 0.0041(11)
C31 0.0405(14) 0.0577(16) 0.0372(13) -0.0294(12) -0.0041(11) 0.0111(12)
C32 0.0427(13) 0.0381(12) 0.0359(12) -0.0212(11) -0.0068(11) 0.0043(10)
C1A 0.0253(11) 0.0299(11) 0.0253(11) -0.0101(9) -0.0005(9) -0.0032(9)
N2A 0.0242(9) 0.0335(9) 0.0306(9) -0.0194(8) 0.0010(7) -0.0004(7)
C3A 0.0249(10) 0.0224(10) 0.0279(11) -0.0123(9) -0.0034(9) -0.0013(8)
C4A 0.0245(10) 0.0221(10) 0.0274(11) -0.0118(9) -0.0023(8) -0.0018(8)
N5A 0.0251(9) 0.0293(9) 0.0235(9) -0.0116(7) 0.0002(7) -0.0020(7)
C6A 0.0244(10) 0.0252(10) 0.0261(10) -0.0112(9) -0.0049(9) 0.0037(8)
C7A 0.0272(11) 0.0264(10) 0.0260(11) -0.0112(9) -0.0057(9) 0.0020(8)
O8A 0.0249(8) 0.0515(9) 0.0384(9) -0.0249(8) 0.0000(7) -0.0022(7)
C9A 0.0312(12) 0.0310(11) 0.0358(12) -0.0127(10) -0.0056(10) -0.0020(9)
C10A 0.0385(13) 0.0366(12) 0.0489(14) -0.0251(11) -0.0111(11) -0.0011(10)
C11A 0.0384(13) 0.0406(13) 0.0432(13) -0.0271(11) -0.0103(11) 0.0039(10)
N12A 0.0323(10) 0.0378(10) 0.0338(10) -0.0214(9) -0.0050(8) 0.0025(8)
N13A 0.0246(9) 0.0268(9) 0.0300(9) -0.0143(8) -0.0019(7) -0.0009(7)
C14A 0.0262(11) 0.0257(11) 0.0364(12) -0.0152(9) -0.0073(10) 0.0005(8)
C15A 0.0344(12) 0.0259(11) 0.0313(11) -0.0136(9) -0.0101(10) -0.0007(9)
C16A 0.0339(12) 0.0229(10) 0.0264(11) -0.0118(9) -0.0032(9) -0.0044(8)
C17A 0.0375(12) 0.0397(13) 0.0271(11) -0.0136(10) -0.0019(10) -0.0053(10)
C18A 0.0274(11) 0.0308(11) 0.0234(10) -0.0101(9) 0.0025(9) -0.0014(9)
C19A 0.0296(12) 0.0330(12) 0.0342(12) -0.0107(10) -0.0025(9) -0.0025(9)
C20A 0.0356(12) 0.0385(12) 0.0281(11) -0.0108(10) -0.0036(10) -0.0017(10)
C1B 0.0254(11) 0.0354(12) 0.0257(11) -0.0138(9) -0.0025(9) -0.0005(9)
N2B 0.0263(9) 0.0358(10) 0.0318(9) -0.0217(8) -0.0005(8) 0.0020(7)
C3B 0.0253(10) 0.0247(10) 0.0308(11) -0.0147(9) -0.0031(9) -0.0006(8)
C4B 0.0286(11) 0.0239(10) 0.0278(11) -0.0110(9) -0.0019(9) -0.0003(8)
N5B 0.0278(9) 0.0348(10) 0.0245(9) -0.0143(8) 0.0008(7) 0.0002(7)
C6B 0.0301(11) 0.0319(11) 0.0294(11) -0.0150(9) -0.0092(9) 0.0073(9)
C7B 0.0290(11) 0.0352(12) 0.0305(11) -0.0168(10) -0.0082(9) 0.0050(9)
O8B 0.0280(8) 0.0552(10) 0.0427(9) -0.0300(8) -0.0034(7) 0.0026(7)
C9B 0.0318(12) 0.0427(13) 0.0427(13) -0.0228(11) -0.0085(10) 0.0011(10)
C10B 0.0384(13) 0.0438(14) 0.0555(15) -0.0313(12) -0.0176(12) 0.0066(11)
C11B 0.0409(14) 0.0499(14) 0.0477(14) -0.0356(12) -0.0170(12) 0.0136(11)
N12B 0.0367(10) 0.0458(11) 0.0354(10) -0.0251(9) -0.0092(8) 0.0103(9)
N13B 0.0278(10) 0.0323(10) 0.0339(10) -0.0160(8) -0.0032(8) 0.0015(7)
C14B 0.0268(11) 0.0306(11) 0.0422(13) -0.0158(10) -0.0088(10) 0.0015(9)
C15B 0.0364(12) 0.0265(11) 0.0341(12) -0.0119(9) -0.0114(10) -0.0003(9)
C16B 0.0359(12) 0.0232(10) 0.0294(11) -0.0121(9) -0.0043(9) -0.0040(9)
C17B 0.0406(13) 0.0412(13) 0.0266(11) -0.0122(10) -0.0040(10) -0.0068(10)
C18B 0.0335(12) 0.0390(13) 0.0284(11) -0.0145(10) 0.0030(10) 0.0021(10)
C19B 0.0376(13) 0.0452(14) 0.0326(12) -0.0126(11) -0.0010(10) -0.0027(10)
C20B 0.0482(14) 0.0451(14) 0.0314(12) -0.0155(11) -0.0047(11) -0.0003(11)

loop_
_atom_type_symbol
_atom_type_description
_atom_type_scat_dispersion_real
_atom_type_scat_dispersion_imag
_atom_type_scat_source
C C 0.0033 0.0016 'International Tables Vol C Tables 4.2.6.8 and 6.1.1.4'
H H 0.0000 0.0000 'International Tables Vol C Tables 4.2.6.8 and 6.1.1.4'
N N 0.0061 0.0033 'International Tables Vol C Tables 4.2.6.8 and 6.1.1.4'
O O 0.0106 0.0060 'International Tables Vol C Tables 4.2.6.8 and 6.1.1.4'
S S 0.1246 0.1234 'International Tables Vol C Tables 4.2.6.8 and 6.1.1.4'

loop_
_geom_angle_atom_site_label_1
_geom_angle_atom_site_label_2
_geom_angle_atom_site_label_3
_geom_angle
C25 N21 S22 115.53(14)
C25 N21 H21 122.2
S22 N21 H21 122.2
O28 S22 O27 116.83(9)
O28 S22 N21 110.90(9)
O27 S22 N21 110.46(9)
O28 S22 C23 111.97(9)
O27 S22 C23 111.60(9)
N21 S22 C23 92.48(9)
C29 C23 C24 122.64(19)
C29 C23 S22 127.39(17)
C24 C23 S22 109.95(15)
C23 C24 C32 119.8(2)
C23 C24 C25 113.09(18)
C32 C24 C25 127.1(2)
O26 C25 N21 124.70(19)
O26 C25 C24 126.35(19)
N21 C25 C24 108.94(18)
C23 C29 C30 116.4(2)
C23 C29 H29 121.8
C30 C29 H29 121.8
C31 C30 C29 121.3(2)
C31 C30 H30 119.3
C29 C30 H30 119.3
C32 C31 C30 121.3(2)
C32 C31 H31 119.4
C30 C31 H31 119.4
C31 C32 C24 118.6(2)
C31 C32 H32 120.7
C24 C32 H32 120.7
O8A C1A N2A 120.73(18)
O8A C1A C7A 119.66(18)
N2A C1A C7A 119.61(17)
C1A N2A C3A 127.35(16)
C1A N2A H2A 116.3
C3A N2A H2A 116.3
C16A C3A C4A 119.44(17)
C16A C3A N2A 118.92(17)
C4A C3A N2A 121.54(17)
N13A C4A C3A 122.27(18)
N13A C4A N5A 117.33(17)
C3A C4A N5A 120.41(17)
C6A N5A C4A 117.02(15)
C6A N5A C18A 115.89(15)
C4A N5A C18A 116.38(15)
N12A C6A C7A 121.99(18)
N12A C6A N5A 115.59(17)
C7A C6A N5A 122.36(17)
C9A C7A C6A 118.10(18)
C9A C7A C1A 117.55(18)
C6A C7A C1A 123.51(18)
C10A C9A C7A 119.8(2)
C10A C9A H9A 120.1
C7A C9A H9A 120.1
C11A C10A C9A 117.7(2)
C11A C10A H10A 121.1
C9A C10A H10A 121.1
N12A C11A C10A 124.2(2)
N12A C11A H11A 117.9
C10A C11A H11A 117.9
C11A N12A C6A 117.89(18)
C14A N13A C4A 117.45(16)
N13A C14A C15A 123.53(18)
N13A C14A H14A 118.2
C15A C14A H14A 118.2
C14A C15A C16A 119.56(19)
C14A C15A H15A 120.2
C16A C15A H15A 120.2
C15A C16A C3A 117.51(18)
C15A C16A C17A 121.24(18)
C3A C16A C17A 121.25(18)
C16A C17A H17A 109.5
C16A C17A H17B 109.5
H17A C17A H17B 109.5
C16A C17A H17C 109.5
H17A C17A H17C 109.5
H17B C17A H17C 109.5
N5A C18A C19A 115.90(17)
N5A C18A C20A 115.60(17)
C19A C18A C20A 60.52(14)
N5A C18A H18A 117.5
C19A C18A H18A 117.5
C20A C18A H18A 117.5
C18A C19A C20A 59.76(14)
C18A C19A H19A 117.8
C20A C19A H19A 117.8
C18A C19A H19B 117.8
C20A C19A H19B 117.8
H19A C19A H19B 114.9
C18A C20A C19A 59.72(14)
C18A C20A H20A 117.8
C19A C20A H20A 117.8
C18A C20A H20B 117.8
C19A C20A H20B 117.8
H20A C20A H20B 114.9
O8B C1B N2B 121.44(18)
O8B C1B C7B 119.42(18)
N2B C1B C7B 119.12(17)
C1B N2B C3B 127.01(16)
C1B N2B H2B 116.5
C3B N2B H2B 116.5
C16B C3B C4B 119.09(18)
C16B C3B N2B 119.69(17)
C4B C3B N2B 121.13(17)
N13B C4B C3B 122.86(18)
N13B C4B N5B 116.94(17)
C3B C4B N5B 120.19(17)
C6B N5B C4B 114.74(16)
C6B N5B C18B 116.01(16)
C4B N5B C18B 115.76(16)
N12B C6B C7B 122.5(2)
N12B C6B N5B 116.63(18)
C7B C6B N5B 120.85(17)
C9B C7B C6B 117.85(19)
C9B C7B C1B 118.80(19)
C6B C7B C1B 122.86(19)
C10B C9B C7B 119.7(2)
C10B C9B H9B 120.1
C7B C9B H9B 120.1
C11B C10B C9B 117.8(2)
C11B C10B H10B 121.1
C9B C10B H10B 121.1
N12B C11B C10B 124.5(2)
N12B C11B H11B 117.8
C10B C11B H11B 117.8
C11B N12B C6B 117.26(19)
C4B N13B C14B 117.50(17)
N13B C14B C15B 123.62(19)
N13B C14B H14B 118.2
C15B C14B H14B 118.2
C14B C15B C16B 119.48(19)
C14B C15B H15B 120.3
C16B C15B H15B 120.3
C3B C16B C15B 117.30(18)
C3B C16B C17B 121.85(18)
C15B C16B C17B 120.85(19)
C16B C17B H17D 109.5
C16B C17B H17E 109.5
H17D C17B H17E 109.5
C16B C17B H17F 109.5
H17D C17B H17F 109.5
H17E C17B H17F 109.5
N5B C18B C20B 116.90(18)
N5B C18B C19B 115.88(17)
C20B C18B C19B 60.60(14)
N5B C18B H18B 117.1
C20B C18B H18B 117.1
C19B C18B H18B 117.1
C18B C19B C20B 59.59(15)
C18B C19B H19C 117.8
C20B C19B H19C 117.8
C18B C19B H19D 117.8
C20B C19B H19D 117.8
H19C C19B H19D 115.0
C18B C20B C19B 59.81(15)
C18B C20B H20C 117.8
C19B C20B H20C 117.8
C18B C20B H20D 117.8
C19B C20B H20D 117.8
H20C C20B H20D 114.9

loop_
_geom_bond_atom_site_label_1
_geom_bond_atom_site_label_2
_geom_bond_distance
N21 C25 1.386(3)
N21 S22 1.6617(17)
N21 H21 0.8800
S22 O28 1.4242(15)
S22 O27 1.4322(14)
S22 C23 1.759(2)
C23 C29 1.382(3)
C23 C24 1.385(3)
C24 C32 1.386(3)
C24 C25 1.478(3)
C25 O26 1.210(2)
C29 C30 1.393(3)
C29 H29 0.9500
C30 C31 1.389(3)
C30 H30 0.9500
C31 C32 1.365(3)
C31 H31 0.9500
C32 H32 0.9500
C1A O8A 1.240(2)
C1A N2A 1.343(3)
C1A C7A 1.487(3)
N2A C3A 1.424(2)
N2A H2A 0.8800
C3A C16A 1.394(3)
C3A C4A 1.399(3)
C4A N13A 1.344(2)
C4A N5A 1.416(2)
N5A C6A 1.413(2)
N5A C18A 1.449(2)
C6A N12A 1.341(2)
C6A C7A 1.403(3)
C7A C9A 1.389(3)
C9A C10A 1.378(3)
C9A H9A 0.9500
C10A C11A 1.377(3)
C10A H10A 0.9500
C11A N12A 1.333(3)
C11A H11A 0.9500
N13A C14A 1.341(2)
C14A C15A 1.379(3)
C14A H14A 0.9500
C15A C16A 1.386(3)
C15A H15A 0.9500
C16A C17A 1.501(3)
C17A H17A 0.9800
C17A H17B 0.9800
C17A H17C 0.9800
C18A C19A 1.491(3)
C18A C20A 1.491(3)
C18A H18A 1.0000
C19A C20A 1.503(3)
C19A H19A 0.9900
C19A H19B 0.9900
C20A H20A 0.9900
C20A H20B 0.9900
C1B O8B 1.241(2)
C1B N2B 1.339(3)
C1B C7B 1.487(3)
N2B C3B 1.423(2)
N2B H2B 0.8800
C3B C16B 1.394(3)
C3B C4B 1.405(3)
C4B N13B 1.331(2)
C4B N5B 1.422(2)
N5B C6B 1.416(3)
N5B C18B 1.452(3)
C6B N12B 1.341(3)
C6B C7B 1.404(3)
C7B C9B 1.388(3)
C9B C10B 1.383(3)
C9B H9B 0.9500
C10B C11B 1.369(3)
C10B H10B 0.9500
C11B N12B 1.340(3)
C11B H11B 0.9500
N13B C14B 1.340(3)
C14B C15B 1.377(3)
C14B H14B 0.9500
C15B C16B 1.395(3)
C15B H15B 0.9500
C16B C17B 1.497(3)
C17B H17D 0.9800
C17B H17E 0.9800
C17B H17F 0.9800
C18B C20B 1.489(3)
C18B C19B 1.492(3)
C18B H18B 1.0000
C19B C20B 1.504(3)
C19B H19C 0.9900
C19B H19D 0.9900
C20B H20C 0.9900
C20B H20D 0.9900

loop_
_geom_torsion_atom_site_label_1
_geom_torsion_atom_site_label_2
_geom_torsion_atom_site_label_3
_geom_torsion_atom_site_label_4
_geom_torsion
C25 N21 S22 O28 115.54(15)
C25 N21 S22 O27 -113.31(15)
C25 N21 S22 C23 0.87(16)
O28 S22 C23 C29 67.0(2)
O27 S22 C23 C29 -66.0(2)
N21 S22 C23 C29 -179.22(18)
O28 S22 C23 C24 -114.84(15)
O27 S22 C23 C24 112.07(15)
N21 S22 C23 C24 -1.11(16)
C29 C23 C24 C32 -0.2(3)
S22 C23 C24 C32 -178.44(16)
C29 C23 C24 C25 179.31(18)
S22 C23 C24 C25 1.1(2)
S22 N21 C25 O26 179.10(17)
S22 N21 C25 C24 -0.4(2)
C23 C24 C25 O26 -180.0(2)
C32 C24 C25 O26 -0.5(3)
C23 C24 C25 N21 -0.5(2)
C32 C24 C25 N21 179.0(2)
C24 C23 C29 C30 -0.2(3)
S22 C23 C29 C30 177.66(16)
C23 C29 C30 C31 0.6(3)
C29 C30 C31 C32 -0.5(3)
C30 C31 C32 C24 0.0(3)
C23 C24 C32 C31 0.3(3)
C25 C24 C32 C31 -179.11(19)
O8A C1A N2A C3A -168.50(18)
C7A C1A N2A C3A 11.2(3)
C1A N2A C3A C16A 131.6(2)
C1A N2A C3A C4A -52.0(3)
C16A C3A C4A N13A 5.5(3)
N2A C3A C4A N13A -170.83(17)
C16A C3A C4A N5A -174.75(16)
N2A C3A C4A N5A 8.9(3)
N13A C4A N5A C6A -122.77(18)
C3A C4A N5A C6A 57.5(2)
N13A C4A N5A C18A 20.4(2)
C3A C4A N5A C18A -159.40(17)
C4A N5A C6A N12A 128.70(18)
C18A N5A C6A N12A -14.6(2)
C4A N5A C6A C7A -54.1(2)
C18A N5A C6A C7A 162.53(17)
N12A C6A C7A C9A -5.0(3)
N5A C6A C7A C9A 178.03(17)
N12A C6A C7A C1A 164.24(18)
N5A C6A C7A C1A -12.7(3)
O8A C1A C7A C9A 28.2(3)
N2A C1A C7A C9A -151.45(19)
O8A C1A C7A C6A -141.0(2)
N2A C1A C7A C6A 39.3(3)
C6A C7A C9A C10A 1.5(3)
C1A C7A C9A C10A -168.38(19)
C7A C9A C10A C11A 3.0(3)
C9A C10A C11A N12A -4.7(3)
C10A C11A N12A C6A 1.3(3)
C7A C6A N12A C11A 3.6(3)
N5A C6A N12A C11A -179.23(17)
C3A C4A N13A C14A -3.5(3)
N5A C4A N13A C14A 176.76(15)
C4A N13A C14A C15A -1.0(3)
N13A C14A C15A C16A 3.4(3)
C14A C15A C16A C3A -1.3(3)
C14A C15A C16A C17A 178.56(18)
C4A C3A C16A C15A -2.9(3)
N2A C3A C16A C15A 173.51(17)
C4A C3A C16A C17A 177.26(18)
N2A C3A C16A C17A -6.3(3)
C6A N5A C18A C19A -143.81(17)
C4A N5A C18A C19A 72.6(2)
C6A N5A C18A C20A -75.8(2)
C4A N5A C18A C20A 140.67(18)
N5A C18A C19A C20A 106.10(19)
N5A C18A C20A C19A -106.60(19)
O8B C1B N2B C3B 173.43(19)
C7B C1B N2B C3B -5.2(3)
C1B N2B C3B C16B -133.6(2)
C1B N2B C3B C4B 50.0(3)
C16B C3B C4B N13B -3.9(3)
N2B C3B C4B N13B 172.56(17)
C16B C3B C4B N5B 174.80(17)
N2B C3B C4B N5B -8.8(3)
N13B C4B N5B C6B 118.25(19)
C3B C4B N5B C6B -60.5(2)
N13B C4B N5B C18B -21.1(2)
C3B C4B N5B C18B 160.20(17)
C4B N5B C6B N12B -123.28(18)
C18B N5B C6B N12B 15.9(2)
C4B N5B C6B C7B 58.0(2)
C18B N5B C6B C7B -162.74(18)
N12B C6B C7B C9B 6.0(3)
N5B C6B C7B C9B -175.42(18)
N12B C6B C7B C1B -165.85(19)
N5B C6B C7B C1B 12.7(3)
O8B C1B C7B C9B -35.8(3)
N2B C1B C7B C9B 142.9(2)
O8B C1B C7B C6B 136.0(2)
N2B C1B C7B C6B -45.3(3)
C6B C7B C9B C10B -1.4(3)
C1B C7B C9B C10B 170.74(19)
C7B C9B C10B C11B -4.2(3)
C9B C10B C11B N12B 6.1(3)
C10B C11B N12B C6B -1.8(3)
C7B C6B N12B C11B -4.4(3)
N5B C6B N12B C11B 176.96(18)
C3B C4B N13B C14B 0.9(3)
N5B C4B N13B C14B -177.80(16)
C4B N13B C14B C15B 2.7(3)
N13B C14B C15B C16B -3.3(3)
C4B C3B C16B C15B 3.2(3)
N2B C3B C16B C15B -173.30(17)
C4B C3B C16B C17B -176.20(18)
N2B C3B C16B C17B 7.3(3)
C14B C15B C16B C3B 0.1(3)
C14B C15B C16B C17B 179.51(18)
C6B N5B C18B C20B 76.2(2)
C4B N5B C18B C20B -144.97(18)
C6B N5B C18B C19B 144.78(18)
C4B N5B C18B C19B -76.4(2)
N5B C18B C19B C20B -107.7(2)
N5B C18B C20B C19B 106.0(2)
